data_2002005
loop_
_publ_author_name
'Wang, J.-C.'
'Sun, C.-H.'
'Yang, G.-Z.'
'Fronczek, F. R.'
'Watkins, S. F.'

_publ_section_title
;
 Structure of [Fe(C~16~H~14~ClNO~4~)(CO)~3~]
;
_journal_issue 2
_journal_name_full 'Acta Crystallographica Section C'
_journal_page_first 381
_journal_page_last 383
_journal_paper_doi 10.1107/S0108270192009934
_journal_volume 49
_journal_year 1993
_chemical_formula_sum 'C19 H14 Cl Fe N O7'
_chemical_formula_weight 459.63
_space_group_IT_number 2
_space_group_name_Hall '-P 1'
_space_group_name_H-M_alt 'P -1'
_symmetry_cell_setting triclinic
_symmetry_space_group_name_Hall '-P 1'
_symmetry_space_group_name_H-M 'P -1'
_atom_type_scat_source IntTabIV
_cell_angle_alpha 91.58(2)
_cell_angle_beta 101.690(10)
_cell_angle_gamma 91.62(2)
_cell_formula_units_Z 2
_cell_length_a 7.9590(10)
_cell_length_b 11.488(4)
_cell_length_c 11.559(2)
_cell_measurement_reflns_used 25
_cell_measurement_temperature 298
_cell_measurement_theta_max 12
_cell_measurement_theta_min 10
_cell_volume 1033.9(4)
_diffrn_measurement_device 'Enraf-Nonius CAD-4'
_diffrn_measurement_method \w-2\q
_diffrn_radiation_type MoK\a
_diffrn_radiation_wavelength 0.71073
_diffrn_reflns_limit_h_max 10
_diffrn_reflns_limit_h_min 0
_diffrn_reflns_limit_k_max 14
_diffrn_reflns_limit_k_min -14
_diffrn_reflns_limit_l_max 14
_diffrn_reflns_limit_l_min -14
_diffrn_reflns_number 4730
_diffrn_reflns_theta_max 55
_diffrn_standards_decay_% <4
_diffrn_standards_interval_time '166.67 (10000s)'
_diffrn_standards_number
;
3 (300, 030, 005)
;
_exptl_absorpt_coefficient_mu 0.90
_exptl_absorpt_correction_T_max 1.00
_exptl_absorpt_correction_T_min 0.925
_exptl_absorpt_correction_type empirical
_exptl_crystal_colour 'Dark red'
_exptl_crystal_density_diffrn 1.477
_exptl_crystal_description 'Irregular fragment'
_exptl_crystal_size_max 0.58
_exptl_crystal_size_mid 0.50
_exptl_crystal_size_min 0.30
_refine_diff_density_max 0.306
_refine_diff_density_min -0.260
_refine_ls_goodness_of_fit_obs 2.649
_refine_ls_number_parameters 310
_refine_ls_number_reflns 2872
_refine_ls_R_factor_obs 0.049
_refine_ls_shift/esd_max 0.06
_refine_ls_structure_factor_coef F
_refine_ls_weighting_details 'w = 4F~o~/[\s^2^(I)+(0.002F~o~^2^)^2^]'
_refine_ls_weighting_scheme calc
_refine_ls_wR_factor_obs 0.056
_reflns_number_observed 2872
_reflns_number_total 4730
_reflns_observed_criterion I>=3\s(I)
_cod_data_source_file na1009.cif
_cod_data_source_block na1009_structure_1_of_1
_cod_depositor_comments
;
The following automatic conversions were performed:

'_refine_ls_weighting_scheme' value
'4F~o~/[\s^2^(I)+(0.002F~o~^2^)^2^]' was changed to 'calc'. New tag
'_refine_ls_weighting_details' was created. The value of the new tag
was set to 'w = 4F~o~/[\s^2^(I)+(0.002F~o~^2^)^2^]'.

Automatic conversion script
Id: cif_fix_values 3143 2015-03-26 13:38:13Z robertas 
;
_cod_original_cell_volume 1033.3(4)
_cod_original_formula_sum 'C19 H14 Cl1 Fe1 N1 O7'
_cod_database_code 2002005

loop_
_space_group_symop_id
_space_group_symop_operation_xyz
1 x,y,z
2 -x,-y,-z

loop_
_atom_site_label
_atom_site_fract_x
_atom_site_fract_y
_atom_site_fract_z
Fe .34200(6) .2353(5) .07667(4)
Cl .2806(2) -.10790(10) -.48650(10)
O01 .7111(4) .2204(4) .0792(3)
O02 .3960(5) .3028(4) .3243(3)
O03 .2201(5) .0006(3) .1210(3)
O51 -.2944(3) .3494(3) -.1775(2)
O52 -.2117(3) .3724(2) -.3476(2)
O61 .2668(4) .5078(3) -.3314(3)
O62 .0288(3) .5709(2) -.2944(2)
N .2353(3) .2341(2) -.1017(2)
C1 .2911(4) .3602(3) -.1152(3)
C01 .5671(5) .2248(4) .0735(3)
C2 .2828(4) .3947(3) .0115(3)
C02 .3793(5) .2745(4) .2265(4)
C3 .1337(4) .3351(3) .0335(3)
C03 .2672(5) .0909(4) .1029(3)
C4 .0598(3) .2656(3) -.0806(3)
C5 -.0009(3) .3465(3) -.1806(3)
C6 .1379(4) .4055(3) -.2002(3)
C11 .2444(4) .1515(3) -.1958(3)
C12 .1001(6) .0868(4) -.2531(4)
C13 .1142(6) .0058(5) -.3416(5)
C14 .2667(5) -.0077(3) -.3725(3)
C15 .4098(6) .0513(4) -.3126(4)
C16 .3977(6) .1304(4) -.2244(4)
C22 .192(2) .0490(10) -.1920(10)
C23 .196(2) -.0330(10) -.2830(10)
C25 .325(2) .111(2) -.3820(10)
C26 .316(2) .1890(10) -.2960(10)
C51 -.1844(4) .3568(3) -.2339(3)
C52 -.3867(5) .3891(4) -.4069(3)
C61 .1520(4) .4988(3) -.2818(3)
C62 .0252(6) .6592(4) -.3790(4)
H1 .399(5) .369(3) -.138(3)
H2 .330(5) .467(3) .048(3)
H3 .062(5) .356(3) .082(3)
H4 -.011(5) .200(3) -.073(3)
H12 -.002 .087 -.253
H13 .032 -.036 -.370
H15 .505 .051 -.313
H16 .478 .166 -.193
H22 .144 .027 -.127
H23 .149 -.110 -.283
H25 .369 .133 -.449
H26 .355 .268 -.300
H521 -.375 .418 -.471
H522 -.457 .307 -.389
H523 -.457 .446 -.359
H621 -.084 .721 -.390
H622 .074 .637 -.445
H623 .107 .717 -.340

loop_
_geom_angle_atom_site_label_1
_geom_angle_atom_site_label_2
_geom_angle_atom_site_label_3
_geom_angle
_geom_angle_publ_flag
N Fe C01 101.00(9) yes
N Fe C2 65.36(8) yes
N Fe C02 159.70(10) yes
N Fe C3 65.54(7) yes
N Fe C03 96.60(10) yes
C01 Fe C2 103.60(10) yes
C01 Fe C02 94.20(10) yes
C01 Fe C3 144.60(10) yes
C01 Fe C03 106.30(10) yes
C2 Fe C02 98.10(10) yes
C2 Fe C3 41.10(9) yes
C2 Fe C03 147.60(10) yes
C02 Fe C3 94.30(10) yes
C02 Fe C03 92.00(10) yes
C3 Fe C03 107.70(10) yes
C3 C4 C5 110.6(2) yes
Fe N C1 93.60(10) yes
Fe N C4 93.00(10) yes
Fe N C11 131.30(10) yes
C1 N C4 93.90(10) yes
C1 N C11 117.9(2) yes
C4 N C11 118.50(10) yes
N C1 C2 93.1(2) yes
N C1 C6 102.50(10) yes
C2 C1 C6 110.2(2) yes
Fe C2 H2 125(2) yes
C1 C2 C3 105.3(2) yes
C1 C2 H2 122(2) yes
C3 C2 H2 125(2) yes
Fe C02 O02 176.6(3) yes
Fe C3 C2 69.50(10) yes
Fe C3 C4 94.20(10) yes
Fe C3 H3 126(2) yes
C2 C3 C4 105.1(2) yes
C2 C3 H3 129(2) yes
C4 C3 H3 119(2) yes
Fe C03 O03 179.0(3) yes
N C4 C3 93.40(10) yes
N C4 C5 101.90(10) yes
N C4 H4 114(2) yes
C3 C4 H4 116(2) yes
C5 C4 H4 118(2) yes
C4 C5 C6 107.2(2) yes
C4 C5 C51 122.1(2) yes
C6 C5 C51 130.5(2) yes
C1 C6 C5 106.6(2) yes
C1 C6 C61 123.1(2) yes
C5 C6 C61 130.3(2) yes
N C1 H1 114(2) yes
C2 C1 H1 118(2) yes
C6 C1 H1 116(2) yes
Fe C2 C1 95.00(10) yes
Fe C01 O01 175.4(2) yes
Fe C2 C3 69.40(10) yes

loop_
_geom_bond_atom_site_label_1
_geom_bond_atom_site_label_2
_geom_bond_distance
_geom_bond_publ_flag
Fe N 2.064(2) yes
Fe C01 1.807(3) yes
Fe C2 2.030(3) yes
Fe C02 1.741(3) yes
Fe C3 2.028(2) yes
Fe C03 1.800(3) yes
Cl C14 1.747(2) yes
O01 C01 1.138(3) yes
O02 C02 1.147(3) yes
O03 C03 1.132(3) yes
O51 C51 1.195(2) yes
O52 C51 1.305(2) yes
O52 C52 1.443(2) yes
O61 C61 1.175(3) yes
O62 C61 1.289(3) yes
O62 C62 1.426(3) yes
N C1 1.524(3) yes
N C4 1.518(2) yes
N C11 1.438(3) yes
C1 C2 1.522(3) yes
C1 C6 1.517(3) yes
C1 H1 0.95(3) yes
C2 C3 1.424(3) yes
C2 H2 0.95(3) yes
C3 C4 1.525(3) yes
C3 H3 0.91(3) yes
C4 C5 1.513(3) yes
C4 H4 0.94(3) yes
C5 C6 1.341(3) yes
C5 C51 1.476(3) yes
C6 C61 1.464(3) yes
C11 C12 1.388(4) yes
C11 C16 1.353(4) yes
C11 C22 1.240(10) yes
C11 C26 1.470(10) yes
C12 C13 1.388(5) yes
C12 C22 1.020(10) yes
C12 C23 1.65(2) yes
C12 H12 0.813(3) yes
C13 C14 1.344(5) yes
C13 C22 1.770(10) yes
C13 C23 0.970(10) yes
C13 H13 0.804(4) yes
C14 C15 1.359(4) yes
C14 C23 1.310(10) yes
C14 C25 1.440(10) yes
C15 C16 1.367(4) yes
C15 C25 1.190(10) yes
C15 C26 1.790(10) yes
C15 H15 0.760(3) yes
C16 C25 1.800(10) yes
C16 C26 1.190(10) yes
C16 H16 0.768(3) yes
C22 C23 1.40(2) yes
C22 H22 0.950(10) yes
C23 H23 0.940(10) yes
C25 C26 1.330(10) yes
C25 H25 0.950(10) yes
C26 H26 0.950(10) yes
C52 H521 0.840(3) yes
C52 H522 1.128(3) yes
C52 H523 1.079(3) yes
C62 H621 1.125(3) yes
C62 H622 0.954(3) yes
C62 H623 0.950(4) yes
